data_1517555
loop_
_publ_author_name
'Purkait, Nibadita'
'Okumura, Sota'
'Souto, Jos\'e A'
'Mu\~niz, Kilian'

_publ_section_title
;
 Hypervalent iodine mediated oxidative amination of allenes.
;
_journal_issue 18
_journal_name_full 'Organic letters'
_journal_page_first 4750
_journal_page_last 4753
_journal_paper_doi 10.1021/ol502179z
_journal_volume 16
_journal_year 2014
_chemical_formula_sum 'C24 H23 N O4 S2'
_chemical_formula_weight 453.55
_chemical_name_systematic
;
 ?
;
_space_group_IT_number 2
_space_group_name_Hall '-P 1'
_symmetry_cell_setting triclinic
_symmetry_space_group_name_Hall '-P 1'
_symmetry_space_group_name_H-M 'P -1'
_atom_sites_solution_hydrogens mixed
_audit_creation_method SHELXL-2014
_cell_angle_alpha 89.2848(19)
_cell_angle_beta 80.603(2)
_cell_angle_gamma 62.3352(18)
_cell_formula_units_Z 2
_cell_length_a 9.8068(5)
_cell_length_b 10.2636(5)
_cell_length_c 12.4030(6)
_cell_measurement_reflns_used 9961
_cell_measurement_temperature 100(2)
_cell_measurement_theta_max 26.54
_cell_measurement_theta_min 2.25
_cell_volume 1087.98(10)
_computing_cell_refinement 'Bruker APEX2 v2011.4-0'
_computing_data_collection 'Bruker APEX2 v2011.4-0'
_computing_data_reduction 'Bruker SAINT V7.60A'
_computing_molecular_graphics 'Bruker SHELXTL'
_computing_publication_material 'Bruker SHELXTL'
_computing_structure_refinement 'SHELXL-2014 (Sheldrick, 2014)'
_computing_structure_solution Sir2011
_diffrn_ambient_temperature 100(2)
_diffrn_detector_area_resol_mean 512
_diffrn_detector_type '4K CCD area detector APEX II'
_diffrn_measured_fraction_theta_full 1.000
_diffrn_measured_fraction_theta_max 0.995
_diffrn_measurement_device_type 'APEX DUO Kappa 4-axis goniometer'
_diffrn_measurement_method
;
 Fullsphere data collection, phi and omega scans
;
_diffrn_measurement_specimen_support 'magnetic support with MicroMount'
_diffrn_radiation_monochromator 'Quazar MX Multilayer Optics'
_diffrn_radiation_type MoK\a
_diffrn_radiation_wavelength 0.71073
_diffrn_reflns_av_unetI/netI 0.0279
_diffrn_reflns_Laue_measured_fraction_full 1.000
_diffrn_reflns_Laue_measured_fraction_max 0.995
_diffrn_reflns_limit_h_max 12
_diffrn_reflns_limit_h_min -11
_diffrn_reflns_limit_k_max 12
_diffrn_reflns_limit_k_min -12
_diffrn_reflns_limit_l_max 15
_diffrn_reflns_limit_l_min 0
_diffrn_reflns_number 4502
_diffrn_reflns_point_group_measured_fraction_full 1.000
_diffrn_reflns_point_group_measured_fraction_max 0.995
_diffrn_reflns_theta_full 25.242
_diffrn_reflns_theta_max 26.544
_diffrn_reflns_theta_min 1.669
_diffrn_source 'Microfocus source E025 IuS'
_diffrn_source_current 0.6
_diffrn_source_power 50
_diffrn_source_size '0.2 mm x 0.2 mm fine focus'
_diffrn_source_type 'Bruker APEX DUO'
_exptl_absorpt_coefficient_mu 0.276
_exptl_absorpt_correction_T_max 0.973
_exptl_absorpt_correction_T_min 0.745
_exptl_absorpt_correction_type empirical
_exptl_absorpt_process_details
; 
 TWINABS Version 2008/0 Bruker-Nonius
 Blessing, Acta Cryst. (1995) A51 33-38
;
_exptl_crystal_colour colourless
_exptl_crystal_density_diffrn 1.384
_exptl_crystal_description block
_exptl_crystal_F_000 476
_exptl_crystal_size_max 0.30
_exptl_crystal_size_mid 0.20
_exptl_crystal_size_min 0.10
_refine_diff_density_max 0.304
_refine_diff_density_min -0.481
_refine_diff_density_rms 0.053
_refine_ls_extinction_method none
_refine_ls_goodness_of_fit_ref 1.044
_refine_ls_hydrogen_treatment noref
_refine_ls_matrix_type full
_refine_ls_number_parameters 286
_refine_ls_number_reflns 4502
_refine_ls_number_restraints 0
_refine_ls_restrained_S_all 1.044
_refine_ls_R_factor_all 0.0372
_refine_ls_R_factor_gt 0.0347
_refine_ls_shift/su_max 0.000
_refine_ls_shift/su_mean 0.000
_refine_ls_structure_factor_coef Fsqd
_refine_ls_weighting_details 'w=1/[\s^2^(Fo^2^)+(0.0447P)^2^+0.4870P] where P=(Fo^2^+2Fc^2^)/3'
_refine_ls_weighting_scheme calc
_refine_ls_wR_factor_gt 0.0921
_refine_ls_wR_factor_ref 0.0947
_reflns_Friedel_coverage 0.000
_reflns_number_gt 4205
_reflns_number_total 4502
_reflns_threshold_expression 'I > 2\s(I)'
_cod_data_source_file ol502179z_si_002.cif
_cod_data_source_block mo_np538_15
_cod_depositor_comments
;
The following automatic conversions were performed:

'_symmetry_cell_setting' value 'Triclinic' changed to 'triclinic'
according to
/home/saulius/struct/COD-crude-data--automatic-downloads/rss-feeds/ACS/lib/dictionaries/cif_core.dic
dictionary named 'cif_core.dic' version 2.4.2 from 2011-04-26.

Automatic conversion script
Id: cif_fix_values 2281 2013-09-26 08:29:07Z andrius 

 Adding full bibliography for 1517553--1517556.cif.
;
_cod_original_cell_volume 1087.98(9)
_cod_original_sg_symbol_H-M P-1
_cod_database_code 1517555
_shelx_space_group_comment
;
The symmetry employed for this shelxl refinement is uniquely defined
by the following loop, which should always be used as a source of
symmetry information in preference to the above space-group names.
They are only intended as comments.
;
_shelx_estimated_absorpt_t_min 0.922
_shelx_estimated_absorpt_t_max 0.973
_shelxl_version_number 2014-3

loop_
_space_group_symop_operation_xyz
'x, y, z'
'-x, -y, -z'

loop_
_atom_site_label
_atom_site_type_symbol
_atom_site_fract_x
_atom_site_fract_y
_atom_site_fract_z
_atom_site_U_iso_or_equiv
_atom_site_adp_type
_atom_site_occupancy
_atom_site_site_symmetry_order
_atom_site_calc_flag
_atom_site_refinement_flags_posn
_atom_site_refinement_flags_adp
_atom_site_refinement_flags_occupancy
_atom_site_disorder_assembly
_atom_site_disorder_group
S1 S 0.76746(4) 0.20591(4) 0.36865(3) 0.02063(10) Uani 1 1 d . . . . .
S2 S 0.76913(4) 0.36521(4) 0.17194(3) 0.02244(11) Uani 1 1 d . . . . .
N1 N 0.85416(15) 0.21395(14) 0.24030(10) 0.0221(3) Uani 1 1 d . . . . .
O1 O 0.83688(13) 0.05212(12) 0.38541(9) 0.0247(2) Uani 1 1 d . . . . .
O2 O 0.60210(12) 0.29011(12) 0.37464(9) 0.0262(2) Uani 1 1 d . . . . .
O3 O 0.69584(13) 0.48867(12) 0.25074(9) 0.0272(2) Uani 1 1 d . . . . .
O4 O 0.89046(13) 0.35429(13) 0.08473(9) 0.0281(3) Uani 1 1 d . . . . .
C1 C 0.9262(2) -0.1384(2) 0.13592(15) 0.0352(4) Uani 1 1 d . . . . .
H1 H 0.9081 -0.2178 0.1170 0.042 Uiso 1 1 calc R U . . .
C2 C 0.94881(19) -0.03958(18) 0.15950(13) 0.0278(3) Uani 1 1 d . . . . .
C3 C 0.99011(18) 0.07759(17) 0.17937(12) 0.0235(3) Uani 1 1 d . . . . .
H3 H 1.0162 0.1083 0.1053 0.028 Uiso 1 1 calc R U . . .
C4 C 1.13693(17) 0.02523(17) 0.22957(12) 0.0230(3) Uani 1 1 d . . . . .
C5 C 1.21242(19) 0.11194(17) 0.22230(13) 0.0267(3) Uani 1 1 d . . . . .
H5 H 1.1693 0.2032 0.1893 0.032 Uiso 1 1 calc R U . . .
C6 C 1.3504(2) 0.06633(19) 0.26291(14) 0.0300(4) Uani 1 1 d . . . . .
H6 H 1.4002 0.1270 0.2577 0.036 Uiso 1 1 calc R U . . .
C7 C 1.41654(19) -0.06751(19) 0.31116(13) 0.0290(3) Uani 1 1 d . . . . .
C8 C 1.34060(19) -0.15369(18) 0.31740(13) 0.0279(3) Uani 1 1 d . . . . .
H8 H 1.3842 -0.2454 0.3497 0.033 Uiso 1 1 calc R U . . .
C9 C 1.20249(18) -0.10854(17) 0.27739(13) 0.0250(3) Uani 1 1 d . . . . .
H9 H 1.1526 -0.1692 0.2827 0.030 Uiso 1 1 calc R U . . .
C10 C 1.5671(2) -0.1196(2) 0.35517(17) 0.0406(4) Uani 1 1 d . . . . .
H10A H 1.6083 -0.0495 0.3394 0.061 Uiso 1 1 calc R U . . .
H10B H 1.6438 -0.2170 0.3201 0.061 Uiso 1 1 calc R U . . .
H10C H 1.5466 -0.1260 0.4346 0.061 Uiso 1 1 calc R U . . .
C11 C 0.82963(18) 0.29199(16) 0.45666(12) 0.0209(3) Uani 1 1 d . . . . .
C12 C 0.73044(18) 0.43600(17) 0.50042(12) 0.0236(3) Uani 1 1 d . . . . .
H12 H 0.6305 0.4905 0.4804 0.028 Uiso 1 1 calc R U . . .
C13 C 0.78006(19) 0.49851(17) 0.57379(12) 0.0254(3) Uani 1 1 d . . . . .
H13 H 0.7125 0.5961 0.6052 0.030 Uiso 1 1 calc R U . . .
C14 C 0.92791(19) 0.41994(17) 0.60214(12) 0.0238(3) Uani 1 1 d . . . . .
C15 C 1.02473(19) 0.27637(17) 0.55675(13) 0.0246(3) Uani 1 1 d . . . . .
H15 H 1.1255 0.2223 0.5756 0.029 Uiso 1 1 calc R U . . .
C16 C 0.97671(18) 0.21068(17) 0.48447(12) 0.0233(3) Uani 1 1 d . . . . .
H16 H 1.0430 0.1122 0.4546 0.028 Uiso 1 1 calc R U . . .
C17 C 0.9833(2) 0.48862(19) 0.68000(13) 0.0299(4) Uani 1 1 d . . . . .
H17A H 1.0212 0.4226 0.7382 0.045 Uiso 0.5 1 d R U P A 1
H17B H 0.8963 0.5832 0.7124 0.045 Uiso 0.5 1 d R U P A 1
H17C H 1.0683 0.5048 0.6400 0.045 Uiso 0.5 1 d R U P A 1
H17D H 0.9801 0.5854 0.6536 0.045(12) Uiso 0.5 1 d R . P B 2
H17E H 1.0989 0.4370 0.6801 0.047(12) Uiso 0.5 1 d R . P B 2
H17F H 0.9304 0.4961 0.7461 0.061(15) Uiso 0.5 1 d R . P B 2
C18 C 0.62602(18) 0.34607(17) 0.11498(12) 0.0228(3) Uani 1 1 d . . . . .
C19 C 0.6734(2) 0.23267(19) 0.03522(14) 0.0301(4) Uani 1 1 d . . . . .
H19 H 0.7814 0.1676 0.0111 0.036 Uiso 1 1 calc R U . . .
C20 C 0.5614(2) 0.21547(19) -0.00878(14) 0.0305(4) Uani 1 1 d . . . . .
H20 H 0.5931 0.1360 -0.0616 0.037 Uiso 1 1 calc R U . . .
C21 C 0.40327(19) 0.31276(19) 0.02309(12) 0.0266(3) Uani 1 1 d . . . . .
C22 C 0.35915(19) 0.4286(2) 0.10039(13) 0.0307(4) Uani 1 1 d . . . . .
H22 H 0.2516 0.4979 0.1209 0.037 Uiso 1 1 calc R U . . .
C23 C 0.46967(19) 0.44487(18) 0.14824(13) 0.0280(3) Uani 1 1 d . . . . .
H23 H 0.4383 0.5224 0.2027 0.034 Uiso 1 1 calc R U . . .
C24 C 0.2850(2) 0.2911(2) -0.02740(14) 0.0339(4) Uani 1 1 d . . . . .
H24A H 0.2987 0.3062 -0.1058 0.051 Uiso 1 1 calc R U . . .
H24B H 0.1792 0.3622 0.0084 0.051 Uiso 1 1 calc R U . . .
H24C H 0.3000 0.1906 -0.0177 0.051 Uiso 1 1 calc R U . . .

loop_
_atom_site_aniso_label
_atom_site_aniso_U_11
_atom_site_aniso_U_22
_atom_site_aniso_U_33
_atom_site_aniso_U_23
_atom_site_aniso_U_13
_atom_site_aniso_U_12
S1 0.01862(19) 0.02061(19) 0.02204(18) -0.00167(13) -0.00404(14) -0.00846(15)
S2 0.0214(2) 0.02250(19) 0.02278(19) -0.00030(14) -0.00542(14) -0.00923(15)
N1 0.0196(6) 0.0215(6) 0.0200(6) -0.0026(5) -0.0039(5) -0.0052(5)
O1 0.0258(6) 0.0207(5) 0.0278(5) 0.0003(4) -0.0058(4) -0.0107(4)
O2 0.0190(5) 0.0289(6) 0.0290(6) -0.0026(4) -0.0045(4) -0.0097(5)
O3 0.0287(6) 0.0221(5) 0.0289(6) -0.0023(4) -0.0079(5) -0.0092(5)
O4 0.0249(6) 0.0313(6) 0.0291(6) 0.0035(5) -0.0047(5) -0.0139(5)
C1 0.0336(9) 0.0352(9) 0.0393(9) -0.0084(7) -0.0074(8) -0.0176(8)
C2 0.0219(8) 0.0295(8) 0.0276(8) -0.0061(6) -0.0050(6) -0.0080(7)
C3 0.0206(7) 0.0227(7) 0.0228(7) -0.0049(6) -0.0024(6) -0.0068(6)
C4 0.0188(7) 0.0236(7) 0.0228(7) -0.0053(6) -0.0014(6) -0.0073(6)
C5 0.0262(8) 0.0228(7) 0.0291(8) -0.0023(6) -0.0041(6) -0.0099(6)
C6 0.0272(8) 0.0298(8) 0.0351(9) -0.0047(7) -0.0043(7) -0.0154(7)
C7 0.0213(8) 0.0332(9) 0.0281(8) -0.0057(6) -0.0046(6) -0.0088(7)
C8 0.0249(8) 0.0268(8) 0.0269(8) 0.0006(6) -0.0047(6) -0.0080(6)
C9 0.0218(8) 0.0248(7) 0.0270(7) -0.0021(6) -0.0021(6) -0.0104(6)
C10 0.0274(9) 0.0457(11) 0.0465(11) -0.0032(8) -0.0145(8) -0.0126(8)
C11 0.0217(7) 0.0221(7) 0.0193(6) -0.0010(5) -0.0031(5) -0.0106(6)
C12 0.0202(7) 0.0227(7) 0.0249(7) -0.0010(6) -0.0025(6) -0.0080(6)
C13 0.0259(8) 0.0221(7) 0.0255(7) -0.0042(6) -0.0013(6) -0.0100(6)
C14 0.0288(8) 0.0257(7) 0.0211(7) 0.0010(6) -0.0041(6) -0.0163(6)
C15 0.0239(8) 0.0255(8) 0.0252(7) 0.0014(6) -0.0078(6) -0.0111(6)
C16 0.0233(8) 0.0212(7) 0.0232(7) -0.0009(5) -0.0049(6) -0.0084(6)
C17 0.0361(9) 0.0323(8) 0.0268(8) -0.0030(6) -0.0068(7) -0.0199(7)
C18 0.0212(7) 0.0261(7) 0.0208(7) 0.0015(6) -0.0054(6) -0.0103(6)
C19 0.0224(8) 0.0318(8) 0.0306(8) -0.0056(7) -0.0051(6) -0.0078(7)
C20 0.0305(9) 0.0315(8) 0.0288(8) -0.0038(6) -0.0075(7) -0.0131(7)
C21 0.0273(8) 0.0344(8) 0.0225(7) 0.0080(6) -0.0077(6) -0.0172(7)
C22 0.0196(8) 0.0375(9) 0.0284(8) 0.0006(7) -0.0034(6) -0.0081(7)
C23 0.0255(8) 0.0299(8) 0.0239(7) -0.0018(6) -0.0045(6) -0.0089(7)
C24 0.0336(9) 0.0451(10) 0.0325(9) 0.0090(7) -0.0132(7) -0.0241(8)

loop_
_atom_type_symbol
_atom_type_description
_atom_type_scat_dispersion_real
_atom_type_scat_dispersion_imag
_atom_type_scat_source
C C 0.0033 0.0016 'International Tables Vol C Tables 4.2.6.8 and 6.1.1.4'
H H 0.0000 0.0000 'International Tables Vol C Tables 4.2.6.8 and 6.1.1.4'
N N 0.0061 0.0033 'International Tables Vol C Tables 4.2.6.8 and 6.1.1.4'
O O 0.0106 0.0060 'International Tables Vol C Tables 4.2.6.8 and 6.1.1.4'
S S 0.1246 0.1234 'International Tables Vol C Tables 4.2.6.8 and 6.1.1.4'

loop_
_geom_angle_atom_site_label_1
_geom_angle_atom_site_label_2
_geom_angle_atom_site_label_3
_geom_angle
O1 S1 O2 120.54(7)
O1 S1 N1 104.23(6)
O2 S1 N1 107.55(7)
O1 S1 C11 108.54(7)
O2 S1 C11 109.40(7)
N1 S1 C11 105.51(7)
O3 S2 O4 119.87(7)
O3 S2 N1 107.02(6)
O4 S2 N1 104.79(7)
O3 S2 C18 109.71(7)
O4 S2 C18 108.62(7)
N1 S2 C18 105.88(7)
C3 N1 S2 118.87(10)
C3 N1 S1 120.40(10)
S2 N1 S1 119.80(7)
C1 C2 C3 174.21(18)
C2 C3 N1 112.83(13)
C2 C3 C4 113.71(13)
N1 C3 C4 112.69(12)
C9 C4 C5 118.90(14)
C9 C4 C3 122.74(14)
C5 C4 C3 118.29(14)
C6 C5 C4 120.61(15)
C5 C6 C7 120.77(15)
C8 C7 C6 118.12(15)
C8 C7 C10 120.28(16)
C6 C7 C10 121.59(16)
C9 C8 C7 121.40(15)
C8 C9 C4 120.20(15)
C16 C11 C12 121.41(14)
C16 C11 S1 118.30(11)
C12 C11 S1 120.23(12)
C13 C12 C11 118.87(14)
C12 C13 C14 120.90(14)
C15 C14 C13 118.93(14)
C15 C14 C17 120.08(15)
C13 C14 C17 121.00(14)
C16 C15 C14 121.22(15)
C15 C16 C11 118.67(14)
C23 C18 C19 121.18(15)
C23 C18 S2 119.94(12)
C19 C18 S2 118.86(12)
C20 C19 C18 119.22(15)
C19 C20 C21 120.97(15)
C20 C21 C22 118.67(15)
C20 C21 C24 119.39(15)
C22 C21 C24 121.94(15)
C23 C22 C21 121.17(15)
C18 C23 C22 118.72(15)

loop_
_geom_bond_atom_site_label_1
_geom_bond_atom_site_label_2
_geom_bond_distance
S1 O1 1.4277(11)
S1 O2 1.4293(11)
S1 N1 1.6982(13)
S1 C11 1.7565(15)
S2 O3 1.4260(11)
S2 O4 1.4343(12)
S2 N1 1.6793(13)
S2 C18 1.7580(16)
N1 C3 1.5074(18)
C1 C2 1.184(3)
C2 C3 1.471(2)
C3 C4 1.522(2)
C4 C9 1.391(2)
C4 C5 1.392(2)
C5 C6 1.390(2)
C6 C7 1.395(2)
C7 C8 1.391(2)
C7 C10 1.512(2)
C8 C9 1.388(2)
C11 C16 1.390(2)
C11 C12 1.392(2)
C12 C13 1.388(2)
C13 C14 1.396(2)
C14 C15 1.392(2)
C14 C17 1.506(2)
C15 C16 1.389(2)
C18 C23 1.382(2)
C18 C19 1.388(2)
C19 C20 1.383(2)
C20 C21 1.390(2)
C21 C22 1.391(2)
C21 C24 1.506(2)
C22 C23 1.391(2)

loop_
_geom_torsion_atom_site_label_1
_geom_torsion_atom_site_label_2
_geom_torsion_atom_site_label_3
_geom_torsion_atom_site_label_4
_geom_torsion
O3 S2 N1 C3 -155.88(11)
O4 S2 N1 C3 -27.60(13)
C18 S2 N1 C3 87.13(12)
O3 S2 N1 S1 35.11(10)
O4 S2 N1 S1 163.39(8)
C18 S2 N1 S1 -81.88(9)
O1 S1 N1 C3 -8.30(13)
O2 S1 N1 C3 -137.36(11)
C11 S1 N1 C3 105.95(12)
O1 S1 N1 S2 160.53(8)
O2 S1 N1 S2 31.48(10)
C11 S1 N1 S2 -85.22(10)
S2 N1 C3 C2 -107.10(14)
S1 N1 C3 C2 61.84(16)
S2 N1 C3 C4 122.43(12)
S1 N1 C3 C4 -68.63(16)
C2 C3 C4 C9 -15.4(2)
N1 C3 C4 C9 114.62(16)
C2 C3 C4 C5 161.39(14)
N1 C3 C4 C5 -68.60(18)
C9 C4 C5 C6 -0.5(2)
C3 C4 C5 C6 -177.42(14)
C4 C5 C6 C7 0.4(2)
C5 C6 C7 C8 0.0(2)
C5 C6 C7 C10 179.60(16)
C6 C7 C8 C9 -0.3(2)
C10 C7 C8 C9 -179.86(15)
C7 C8 C9 C4 0.1(2)
C5 C4 C9 C8 0.3(2)
C3 C4 C9 C8 177.03(14)
O1 S1 C11 C16 30.52(14)
O2 S1 C11 C16 163.86(12)
N1 S1 C11 C16 -80.70(13)
O1 S1 C11 C12 -146.89(12)
O2 S1 C11 C12 -13.56(15)
N1 S1 C11 C12 101.88(13)
C16 C11 C12 C13 -0.4(2)
S1 C11 C12 C13 176.95(11)
C11 C12 C13 C14 1.1(2)
C12 C13 C14 C15 -0.9(2)
C12 C13 C14 C17 178.76(14)
C13 C14 C15 C16 -0.1(2)
C17 C14 C15 C16 -179.76(14)
C14 C15 C16 C11 0.8(2)
C12 C11 C16 C15 -0.6(2)
S1 C11 C16 C15 -177.97(11)
O3 S2 C18 C23 0.63(15)
O4 S2 C18 C23 -132.13(13)
N1 S2 C18 C23 115.79(13)
O3 S2 C18 C19 179.34(12)
O4 S2 C18 C19 46.58(15)
N1 S2 C18 C19 -65.50(14)
C23 C18 C19 C20 -2.3(3)
S2 C18 C19 C20 179.01(13)
C18 C19 C20 C21 2.1(3)
C19 C20 C21 C22 0.1(2)
C19 C20 C21 C24 179.51(16)
C20 C21 C22 C23 -2.3(2)
C24 C21 C22 C23 178.35(15)
C19 C18 C23 C22 0.2(2)
S2 C18 C23 C22 178.88(12)
C21 C22 C23 C18 2.1(2)
